data_1545144
loop_
_publ_author_name
'Guo, Rui'
'Zheng, Xinxin'
'Zhang, Dayong'
'Zhang, Guozhu'

_publ_section_title
;
 Rhodium(i)-catalyzed stereoselective [4+2] cycloaddition of oxetanols
 with alkynes through C(sp(3))-C(sp(3)) bond cleavage.
;
_journal_issue 4
_journal_name_full 'Chemical science'
_journal_page_first 3002
_journal_page_last 3006
_journal_paper_doi 10.1039/c6sc05246k
_journal_volume 8
_journal_year 2017
_chemical_absolute_configuration rmad
_chemical_formula_moiety 'C26 H26 O3'
_chemical_formula_sum 'C26 H26 O3'
_chemical_formula_weight 386.47
_space_group_crystal_system monoclinic
_space_group_IT_number 4
_space_group_name_Hall 'P 2yb'
_space_group_name_H-M_alt 'P 1 21 1'
_symmetry_space_group_name_Hall 'P 2yb'
_symmetry_space_group_name_H-M 'P 1 21 1'
_atom_sites_solution_hydrogens geom
_atom_sites_solution_primary dual
_audit_creation_date 2016-10-25
_audit_creation_method
;
Olex2 1.2
(compiled 2016.09.09 svn.r3337 for OlexSys, GUI svn.r5227)
;
_audit_update_record
;
2016-10-28 deposited with the CCDC.
2017-01-23 downloaded from the CCDC.
;
_cell_angle_alpha 90
_cell_angle_beta 107.5170(10)
_cell_angle_gamma 90
_cell_formula_units_Z 2
_cell_length_a 12.8937(2)
_cell_length_b 6.05140(10)
_cell_length_c 14.0680(2)
_cell_measurement_reflns_used 5654
_cell_measurement_temperature 130
_cell_measurement_theta_max 68.875
_cell_measurement_theta_min 3.595
_cell_volume 1046.75(3)
_computing_cell_refinement 'SAINT v7.68A (Bruker, 2009)'
_computing_data_reduction 'SAINT v7.68A (Bruker, 2009)'
_computing_molecular_graphics 'Olex2 (Dolomanov et al., 2009)'
_computing_publication_material 'Olex2 (Dolomanov et al., 2009)'
_computing_structure_refinement 'ShelXL (Sheldrick, 2015)'
_computing_structure_solution 'ShelXT (Sheldrick, 2015)'
_diffrn_ambient_temperature 130
_diffrn_measured_fraction_theta_full 0.993
_diffrn_measured_fraction_theta_max 0.964
_diffrn_measurement_device_type 'Bruker APEX-II CCD'
_diffrn_measurement_method '\f and \w scans'
_diffrn_radiation_monochromator graphite
_diffrn_radiation_type CuK\a
_diffrn_radiation_wavelength 1.54178
_diffrn_reflns_av_R_equivalents 0.0438
_diffrn_reflns_av_unetI/netI 0.0540
_diffrn_reflns_Laue_measured_fraction_full 0.993
_diffrn_reflns_Laue_measured_fraction_max 0.964
_diffrn_reflns_limit_h_max 14
_diffrn_reflns_limit_h_min -15
_diffrn_reflns_limit_k_max 7
_diffrn_reflns_limit_k_min -7
_diffrn_reflns_limit_l_max 16
_diffrn_reflns_limit_l_min -15
_diffrn_reflns_number 7974
_diffrn_reflns_point_group_measured_fraction_full 0.825
_diffrn_reflns_point_group_measured_fraction_max 0.798
_diffrn_reflns_theta_full 67.679
_diffrn_reflns_theta_max 69.828
_diffrn_reflns_theta_min 3.294
_diffrn_standards_number 0
_exptl_absorpt_coefficient_mu 0.624
_exptl_absorpt_correction_T_max 0.7532
_exptl_absorpt_correction_T_min 0.4779
_exptl_absorpt_correction_type multi-scan
_exptl_absorpt_process_details
;
SADABS-2008/1 (Bruker,2008) was used for absorption correction.
wR2(int) was 0.1308 before and 0.0594 after correction.
The Ratio of minimum to maximum transmission is 0.6345.
The \l/2 correction factor is 0.0015.
;
_exptl_crystal_colour colourless
_exptl_crystal_density_diffrn 1.226
_exptl_crystal_description block
_exptl_crystal_F_000 412
_exptl_crystal_size_max 0.18
_exptl_crystal_size_mid 0.15
_exptl_crystal_size_min 0.12
_refine_diff_density_max 0.175
_refine_diff_density_min -0.235
_refine_diff_density_rms 0.047
_refine_ls_abs_structure_details
;
 Flack x determined using 1028 quotients [(I+)-(I-)]/[(I+)+(I-)]
 (Parsons, Flack and Wagner, Acta Cryst. B69 (2013) 249-259).
;
_refine_ls_abs_structure_Flack 0.11(12)
_refine_ls_extinction_coef 0.0200(18)
_refine_ls_extinction_expression Fc^*^=kFc[1+0.001xFc^2^\l^3^/sin(2\q)]^-1/4^
_refine_ls_extinction_method 'SHELXL-2014/7 (Sheldrick 2014'
_refine_ls_goodness_of_fit_ref 1.057
_refine_ls_hydrogen_treatment constr
_refine_ls_matrix_type full
_refine_ls_number_parameters 266
_refine_ls_number_reflns 3172
_refine_ls_number_restraints 1
_refine_ls_restrained_S_all 1.057
_refine_ls_R_factor_all 0.0383
_refine_ls_R_factor_gt 0.0379
_refine_ls_shift/su_max 0.000
_refine_ls_shift/su_mean 0.000
_refine_ls_structure_factor_coef Fsqd
_refine_ls_weighting_details 'w=1/[\s^2^(Fo^2^)+(0.0511P)^2^+0.1674P] where P=(Fo^2^+2Fc^2^)/3'
_refine_ls_weighting_scheme calc
_refine_ls_wR_factor_gt 0.0942
_refine_ls_wR_factor_ref 0.0948
_reflns_Friedel_coverage 0.503
_reflns_Friedel_fraction_full 0.619
_reflns_Friedel_fraction_max 0.594
_reflns_number_gt 3123
_reflns_number_total 3172
_reflns_threshold_expression 'I > 2\s(I)'
_cod_data_source_file c6sc05246k2.cif
_cod_data_source_block cu_dm16687_0m
_cod_depositor_comments
;Adding full bibliography for 1545143--1545144.cif.

 Adding full bibliography for 1545143--1545144.cif.
;
_cod_database_code 1545144
_shelx_space_group_comment
;
The symmetry employed for this shelxl refinement is uniquely defined
by the following loop, which should always be used as a source of
symmetry information in preference to the above space-group names.
They are only intended as comments.
;
_shelx_estimated_absorpt_t_max 0.929
_shelx_estimated_absorpt_t_min 0.896
_olex2_refinement_description
;
1. Fixed Uiso
 At 1.2 times of:
  All C(H) groups, All C(H,H) groups
 At 1.5 times of:
  All C(H,H,H) groups, All O(H) groups
2.a Ternary CH refined with riding coordinates:
 C12(H12)
2.b Secondary CH2 refined with riding coordinates:
 C4(H4A,H4B), C5(H5A,H5B)
2.c Aromatic/amide H refined with riding coordinates:
 C7(H7), C9(H9), C10(H10), C11(H11), C16(H16), C17(H17), C18(H18), C19(H19),
 C20(H20), C22(H22), C23(H23), C24(H24), C25(H25), C26(H26)
2.d Idealised Me refined as rotating group:
 C13(H13A,H13B,H13C), C14(H14A,H14B,H14C)
2.e Idealised tetrahedral OH refined as rotating group:
 O1(H1)
;
_shelx_shelxl_version_number 2014/7
_olex2_submission_special_instructions 'No special instructions were received'

loop_
_space_group_symop_operation_xyz
'x, y, z'
'-x, y+1/2, -z'

loop_
_atom_site_label
_atom_site_type_symbol
_atom_site_fract_x
_atom_site_fract_y
_atom_site_fract_z
_atom_site_U_iso_or_equiv
_atom_site_adp_type
_atom_site_occupancy
_atom_site_site_symmetry_order
_atom_site_calc_flag
_atom_site_refinement_flags_posn
O1 O 0.17595(10) 0.2698(3) 0.11212(10) 0.0215(3) Uani 1 1 d .
H1 H 0.1103 0.2435 0.0821 0.032 Uiso 1 1 calc GR
O2 O 0.00927(11) 0.5937(3) 0.03776(10) 0.0233(3) Uani 1 1 d .
O3 O 0.55881(11) 0.3142(3) 0.15862(12) 0.0277(4) Uani 1 1 d .
C1 C 0.18741(15) 0.4946(4) 0.14479(14) 0.0194(4) Uani 1 1 d .
C2 C 0.14319(15) 0.5177(3) 0.23469(13) 0.0183(4) Uani 1 1 d .
C3 C 0.04081(15) 0.5840(4) 0.21982(14) 0.0204(4) Uani 1 1 d .
C4 C -0.02992(16) 0.6593(4) 0.11808(14) 0.0255(5) Uani 1 1 d .
H4A H -0.1040 0.5988 0.1065 0.031 Uiso 1 1 calc R
H4B H -0.0354 0.8225 0.1182 0.031 Uiso 1 1 calc R
C5 C 0.12238(15) 0.6444(4) 0.06069(14) 0.0215(5) Uani 1 1 d .
H5A H 0.1350 0.8010 0.0813 0.026 Uiso 1 1 calc R
H5B H 0.1464 0.6221 0.0009 0.026 Uiso 1 1 calc R
C6 C 0.30708(15) 0.5588(4) 0.16941(13) 0.0190(4) Uani 1 1 d .
C7 C 0.38239(15) 0.4125(4) 0.15308(13) 0.0190(4) Uani 1 1 d .
H7 H 0.3602 0.2689 0.1278 0.023 Uiso 1 1 calc R
C8 C 0.49121(16) 0.4761(4) 0.17384(13) 0.0215(4) Uani 1 1 d .
C9 C 0.52371(17) 0.6864(4) 0.20929(15) 0.0233(4) Uani 1 1 d .
H9 H 0.5975 0.7302 0.2230 0.028 Uiso 1 1 calc R
C10 C 0.44732(16) 0.8324(4) 0.22454(14) 0.0236(4) Uani 1 1 d .
H10 H 0.4691 0.9770 0.2486 0.028 Uiso 1 1 calc R
C11 C 0.33965(16) 0.7698(4) 0.20506(14) 0.0222(4) Uani 1 1 d .
H11 H 0.2881 0.8710 0.2161 0.027 Uiso 1 1 calc R
C12 C 0.66148(15) 0.3785(4) 0.14519(15) 0.0252(5) Uani 1 1 d .
H12 H 0.7015 0.4788 0.2006 0.030 Uiso 1 1 calc R
C13 C 0.64160(18) 0.4952(5) 0.04605(17) 0.0370(6) Uani 1 1 d .
H13A H 0.6028 0.3959 -0.0080 0.055 Uiso 1 1 calc GR
H13B H 0.7114 0.5373 0.0370 0.055 Uiso 1 1 calc GR
H13C H 0.5978 0.6280 0.0450 0.055 Uiso 1 1 calc GR
C14 C 0.72334(19) 0.1658(5) 0.1506(2) 0.0392(6) Uani 1 1 d .
H14A H 0.7304 0.0927 0.2144 0.059 Uiso 1 1 calc GR
H14B H 0.7958 0.1974 0.1450 0.059 Uiso 1 1 calc GR
H14C H 0.6841 0.0687 0.0958 0.059 Uiso 1 1 calc GR
C15 C 0.21989(15) 0.4605(4) 0.33438(13) 0.0192(4) Uani 1 1 d .
C16 C 0.27587(17) 0.2611(4) 0.34934(15) 0.0271(5) Uani 1 1 d .
H16 H 0.2608 0.1548 0.2972 0.032 Uiso 1 1 calc R
C17 C 0.35378(18) 0.2153(5) 0.43986(17) 0.0345(6) Uani 1 1 d .
H17 H 0.3913 0.0781 0.4495 0.041 Uiso 1 1 calc R
C18 C 0.37645(17) 0.3698(5) 0.51568(15) 0.0362(6) Uani 1 1 d .
H18 H 0.4306 0.3401 0.5771 0.043 Uiso 1 1 calc R
C19 C 0.32064(19) 0.5668(5) 0.50219(16) 0.0351(6) Uani 1 1 d .
H19 H 0.3354 0.6716 0.5548 0.042 Uiso 1 1 calc R
C20 C 0.24263(17) 0.6133(4) 0.41176(15) 0.0266(5) Uani 1 1 d .
H20 H 0.2048 0.7501 0.4029 0.032 Uiso 1 1 calc R
C21 C -0.01827(15) 0.5841(4) 0.29647(14) 0.0211(4) Uani 1 1 d .
C22 C -0.01820(16) 0.3979(4) 0.35423(15) 0.0251(5) Uani 1 1 d .
H22 H 0.0252 0.2741 0.3493 0.030 Uiso 1 1 calc R
C23 C -0.08104(17) 0.3905(5) 0.41943(16) 0.0290(5) Uani 1 1 d .
H23 H -0.0803 0.2622 0.4586 0.035 Uiso 1 1 calc R
C24 C -0.14432(17) 0.5697(5) 0.42706(16) 0.0307(5) Uani 1 1 d .
H24 H -0.1878 0.5642 0.4708 0.037 Uiso 1 1 calc R
C25 C -0.14429(17) 0.7569(4) 0.37089(16) 0.0301(5) Uani 1 1 d .
H25 H -0.1871 0.8810 0.3768 0.036 Uiso 1 1 calc R
C26 C -0.08178(16) 0.7646(4) 0.30567(15) 0.0256(5) Uani 1 1 d .
H26 H -0.0824 0.8937 0.2671 0.031 Uiso 1 1 calc R

loop_
_atom_site_aniso_label
_atom_site_aniso_U_11
_atom_site_aniso_U_22
_atom_site_aniso_U_33
_atom_site_aniso_U_23
_atom_site_aniso_U_13
_atom_site_aniso_U_12
O1 0.0186(6) 0.0206(8) 0.0239(6) -0.0060(6) 0.0041(5) 0.0002(6)
O2 0.0189(6) 0.0287(9) 0.0203(6) 0.0011(6) 0.0031(5) 0.0023(6)
O3 0.0216(7) 0.0213(8) 0.0448(8) 0.0006(7) 0.0169(6) 0.0015(6)
C1 0.0193(9) 0.0192(11) 0.0195(8) -0.0022(8) 0.0056(7) 0.0021(8)
C2 0.0206(9) 0.0143(10) 0.0198(8) -0.0007(8) 0.0057(7) 0.0018(8)
C3 0.0215(9) 0.0170(10) 0.0220(9) 0.0007(8) 0.0054(7) 0.0023(8)
C4 0.0196(9) 0.0335(13) 0.0236(10) 0.0044(9) 0.0067(7) 0.0075(9)
C5 0.0196(9) 0.0237(12) 0.0209(9) 0.0003(8) 0.0057(7) 0.0016(8)
C6 0.0198(9) 0.0211(11) 0.0159(8) 0.0009(8) 0.0051(6) 0.0019(8)
C7 0.0224(9) 0.0160(10) 0.0193(8) -0.0004(8) 0.0074(7) -0.0007(8)
C8 0.0231(9) 0.0200(11) 0.0228(9) 0.0027(8) 0.0091(7) 0.0024(8)
C9 0.0202(9) 0.0235(11) 0.0257(9) 0.0030(9) 0.0065(7) -0.0024(9)
C10 0.0285(10) 0.0170(10) 0.0225(8) -0.0019(8) 0.0037(7) -0.0028(9)
C11 0.0242(9) 0.0201(11) 0.0225(8) -0.0019(8) 0.0072(7) 0.0037(9)
C12 0.0184(9) 0.0307(13) 0.0278(9) 0.0003(9) 0.0091(7) -0.0021(9)
C13 0.0279(10) 0.0526(17) 0.0328(10) 0.0091(12) 0.0126(8) 0.0019(12)
C14 0.0259(11) 0.0419(16) 0.0549(14) 0.0050(12) 0.0198(10) 0.0081(11)
C15 0.0156(8) 0.0232(12) 0.0199(8) 0.0008(8) 0.0071(7) -0.0008(8)
C16 0.0269(10) 0.0305(13) 0.0237(9) 0.0020(9) 0.0074(8) 0.0077(10)
C17 0.0266(10) 0.0429(16) 0.0344(11) 0.0152(11) 0.0097(9) 0.0112(11)
C18 0.0236(10) 0.0574(19) 0.0237(10) 0.0115(11) 0.0013(8) -0.0057(11)
C19 0.0371(12) 0.0452(16) 0.0208(9) -0.0055(10) 0.0052(8) -0.0148(12)
C20 0.0295(10) 0.0269(12) 0.0251(10) -0.0035(9) 0.0109(8) -0.0039(9)
C21 0.0166(8) 0.0229(11) 0.0232(9) -0.0006(9) 0.0052(7) 0.0003(8)
C22 0.0214(9) 0.0249(12) 0.0301(10) 0.0012(9) 0.0094(8) 0.0019(9)
C23 0.0278(10) 0.0313(13) 0.0294(10) 0.0055(10) 0.0112(8) -0.0030(10)
C24 0.0246(9) 0.0412(15) 0.0297(10) -0.0021(10) 0.0135(8) -0.0013(10)
C25 0.0257(10) 0.0334(14) 0.0334(10) -0.0044(10) 0.0123(8) 0.0057(10)
C26 0.0248(9) 0.0249(12) 0.0281(9) 0.0020(9) 0.0095(8) 0.0032(9)

loop_
_atom_type_symbol
_atom_type_description
_atom_type_scat_dispersion_real
_atom_type_scat_dispersion_imag
_atom_type_scat_source
C C 0.0181 0.0091 'International Tables Vol C Tables 4.2.6.8 and 6.1.1.4'
H H 0.0000 0.0000 'International Tables Vol C Tables 4.2.6.8 and 6.1.1.4'
O O 0.0492 0.0322 'International Tables Vol C Tables 4.2.6.8 and 6.1.1.4'

loop_
_geom_angle_atom_site_label_1
_geom_angle_atom_site_label_2
_geom_angle_atom_site_label_3
_geom_angle
C1 O1 H1 109.5
C4 O2 C5 110.02(15)
C8 O3 C12 118.57(18)
O1 C1 C2 108.80(16)
O1 C1 C5 109.68(16)
O1 C1 C6 108.36(16)
C5 C1 C2 109.23(16)
C5 C1 C6 107.85(17)
C6 C1 C2 112.87(15)
C3 C2 C1 119.41(16)
C3 C2 C15 124.14(16)
C15 C2 C1 116.45(15)
C2 C3 C4 121.57(17)
C2 C3 C21 125.55(17)
C21 C3 C4 112.83(16)
O2 C4 C3 114.10(16)
O2 C4 H4A 108.7
O2 C4 H4B 108.7
C3 C4 H4A 108.7
C3 C4 H4B 108.7
H4A C4 H4B 107.6
O2 C5 C1 109.44(17)
O2 C5 H5A 109.8
O2 C5 H5B 109.8
C1 C5 H5A 109.8
C1 C5 H5B 109.8
H5A C5 H5B 108.2
C7 C6 C1 120.75(19)
C7 C6 C11 119.80(18)
C11 C6 C1 119.41(18)
C6 C7 H7 120.0
C6 C7 C8 120.0(2)
C8 C7 H7 120.0
O3 C8 C7 114.6(2)
O3 C8 C9 125.15(18)
C9 C8 C7 120.3(2)
C8 C9 H9 120.4
C8 C9 C10 119.26(19)
C10 C9 H9 120.4
C9 C10 H10 119.6
C11 C10 C9 120.8(2)
C11 C10 H10 119.6
C6 C11 H11 120.0
C10 C11 C6 119.9(2)
C10 C11 H11 120.0
O3 C12 H12 109.8
O3 C12 C13 109.76(16)
O3 C12 C14 104.81(19)
C13 C12 H12 109.8
C14 C12 H12 109.8
C14 C12 C13 112.7(2)
C12 C13 H13A 109.5
C12 C13 H13B 109.5
C12 C13 H13C 109.5
H13A C13 H13B 109.5
H13A C13 H13C 109.5
H13B C13 H13C 109.5
C12 C14 H14A 109.5
C12 C14 H14B 109.5
C12 C14 H14C 109.5
H14A C14 H14B 109.5
H14A C14 H14C 109.5
H14B C14 H14C 109.5
C16 C15 C2 120.70(18)
C16 C15 C20 118.78(18)
C20 C15 C2 120.3(2)
C15 C16 H16 119.7
C15 C16 C17 120.7(2)
C17 C16 H16 119.7
C16 C17 H17 120.1
C18 C17 C16 119.9(2)
C18 C17 H17 120.1
C17 C18 H18 120.0
C19 C18 C17 120.0(2)
C19 C18 H18 120.0
C18 C19 H19 119.8
C18 C19 C20 120.3(2)
C20 C19 H19 119.8
C15 C20 C19 120.3(2)
C15 C20 H20 119.8
C19 C20 H20 119.8
C22 C21 C3 120.7(2)
C22 C21 C26 118.56(18)
C26 C21 C3 120.53(19)
C21 C22 H22 119.6
C21 C22 C23 120.8(2)
C23 C22 H22 119.6
C22 C23 H23 120.0
C24 C23 C22 120.0(2)
C24 C23 H23 120.0
C23 C24 H24 120.1
C23 C24 C25 119.85(19)
C25 C24 H24 120.1
C24 C25 H25 119.9
C24 C25 C26 120.3(2)
C26 C25 H25 119.9
C21 C26 H26 119.7
C25 C26 C21 120.5(2)
C25 C26 H26 119.7

loop_
_geom_bond_atom_site_label_1
_geom_bond_atom_site_label_2
_geom_bond_distance
O1 H1 0.8400
O1 C1 1.429(3)
O2 C4 1.426(2)
O2 C5 1.429(2)
O3 C8 1.371(3)
O3 C12 1.446(2)
C1 C2 1.542(2)
C1 C5 1.526(3)
C1 C6 1.527(3)
C2 C3 1.335(3)
C2 C15 1.493(2)
C3 C4 1.517(3)
C3 C21 1.496(3)
C4 H4A 0.9900
C4 H4B 0.9900
C5 H5A 0.9900
C5 H5B 0.9900
C6 C7 1.383(3)
C6 C11 1.389(3)
C7 H7 0.9500
C7 C8 1.398(3)
C8 C9 1.385(3)
C9 H9 0.9500
C9 C10 1.387(3)
C10 H10 0.9500
C10 C11 1.384(3)
C11 H11 0.9500
C12 H12 1.0000
C12 C13 1.515(3)
C12 C14 1.504(4)
C13 H13A 0.9800
C13 H13B 0.9800
C13 H13C 0.9800
C14 H14A 0.9800
C14 H14B 0.9800
C14 H14C 0.9800
C15 C16 1.389(3)
C15 C20 1.390(3)
C16 H16 0.9500
C16 C17 1.392(3)
C17 H17 0.9500
C17 C18 1.382(4)
C18 H18 0.9500
C18 C19 1.375(4)
C19 H19 0.9500
C19 C20 1.392(3)
C20 H20 0.9500
C21 C22 1.389(3)
C21 C26 1.394(3)
C22 H22 0.9500
C22 C23 1.395(3)
C23 H23 0.9500
C23 C24 1.380(4)
C24 H24 0.9500
C24 C25 1.381(4)
C25 H25 0.9500
C25 C26 1.392(3)
C26 H26 0.9500

loop_
_geom_hbond_atom_site_label_D
_geom_hbond_atom_site_label_H
_geom_hbond_atom_site_label_A
_geom_hbond_distance_DH
_geom_hbond_distance_HA
_geom_hbond_distance_DA
_geom_hbond_angle_DHA
_geom_hbond_site_symmetry_A
O1 H1 O2 0.84 2.12 2.8728(19) 149.9 2_545

loop_
_geom_torsion_atom_site_label_1
_geom_torsion_atom_site_label_2
_geom_torsion_atom_site_label_3
_geom_torsion_atom_site_label_4
_geom_torsion
O1 C1 C2 C3 -95.3(2)
O1 C1 C2 C15 84.1(2)
O1 C1 C5 O2 64.0(2)
O1 C1 C6 C7 3.8(2)
O1 C1 C6 C11 -178.67(16)
O3 C8 C9 C10 -177.79(18)
C1 C2 C3 C4 -6.2(3)
C1 C2 C3 C21 170.9(2)
C1 C2 C15 C16 -50.9(3)
C1 C2 C15 C20 124.2(2)
C1 C6 C7 C8 178.47(16)
C1 C6 C11 C10 -177.88(16)
C2 C1 C5 O2 -55.1(2)
C2 C1 C6 C7 124.3(2)
C2 C1 C6 C11 -58.1(2)
C2 C3 C4 O2 17.2(3)
C2 C3 C21 C22 -49.0(3)
C2 C3 C21 C26 136.3(2)
C2 C15 C16 C17 174.8(2)
C2 C15 C20 C19 -174.83(19)
C3 C2 C15 C16 128.5(2)
C3 C2 C15 C20 -56.4(3)
C3 C21 C22 C23 -174.24(19)
C3 C21 C26 C25 174.35(19)
C4 O2 C5 C1 68.8(2)
C4 C3 C21 C22 128.3(2)
C4 C3 C21 C26 -46.4(3)
C5 O2 C4 C3 -48.2(3)
C5 C1 C2 C3 24.4(3)
C5 C1 C2 C15 -156.18(18)
C5 C1 C6 C7 -114.9(2)
C5 C1 C6 C11 62.7(2)
C6 C1 C2 C3 144.4(2)
C6 C1 C2 C15 -36.2(2)
C6 C1 C5 O2 -178.14(15)
C6 C7 C8 O3 177.40(17)
C6 C7 C8 C9 -1.0(3)
C7 C6 C11 C10 -0.3(3)
C7 C8 C9 C10 0.4(3)
C8 O3 C12 C13 -69.4(3)
C8 O3 C12 C14 169.34(18)
C8 C9 C10 C11 0.2(3)
C9 C10 C11 C6 -0.3(3)
C11 C6 C7 C8 0.9(3)
C12 O3 C8 C7 159.60(16)
C12 O3 C8 C9 -22.1(3)
C15 C2 C3 C4 174.5(2)
C15 C2 C3 C21 -8.4(4)
C15 C16 C17 C18 -0.4(3)
C16 C15 C20 C19 0.4(3)
C16 C17 C18 C19 1.2(3)
C17 C18 C19 C20 -1.2(3)
C18 C19 C20 C15 0.4(3)
C20 C15 C16 C17 -0.4(3)
C21 C3 C4 O2 -160.23(19)
C21 C22 C23 C24 0.0(3)
C22 C21 C26 C25 -0.5(3)
C22 C23 C24 C25 -0.7(3)
C23 C24 C25 C26 0.8(3)
C24 C25 C26 C21 -0.2(3)
C26 C21 C22 C23 0.6(3)
